data_7158152
loop_
_publ_author_name
'Nobuhara, Keita'
'Inagaki, Yusuke'
'Setaka, Wataru'

_publ_section_title
;
 Steric effects on the intramolecular charge transfer fluorescence of
 benzo[<i>b</i>]thiophene-1,1-dioxide bridged macrocages.
;
_journal_issue 28
_journal_name_full 'Organic &amp; biomolecular chemistry'
_journal_page_first 6328
_journal_page_last 6333
_journal_paper_doi 10.1039/d1ob01050f
_journal_volume 19
_journal_year 2021
_chemical_compound_source no
_chemical_formula_moiety 'C14 H22 O2 S Si2'
_chemical_formula_sum 'C14 H22 O2 S Si2'
_chemical_formula_weight 310.55
_chemical_melting_point 353.5(5)
_chemical_name_common TMSBTO2
_chemical_name_systematic '2,5-is(trimethylsilyl)benzo[b]thiophene dioxide'
_space_group_crystal_system monoclinic
_space_group_IT_number 15
_space_group_name_Hall '-C 2yc'
_space_group_name_H-M_alt 'C 1 2/c 1'
_atom_sites_solution_hydrogens geom
_audit_block_doi 10.5517/ccdc.csd.cc2819rd
_audit_creation_method SHELXL-2018/3
_audit_update_record
;
2021-05-29 deposited with the CCDC.	2021-06-28 downloaded from the CCDC.
;
_cell_angle_alpha 90
_cell_angle_beta 98.711(9)
_cell_angle_gamma 90
_cell_formula_units_Z 8
_cell_length_a 22.436(15)
_cell_length_b 6.470(4)
_cell_length_c 23.601(15)
_cell_measurement_reflns_used 4480
_cell_measurement_temperature 100(2)
_cell_measurement_theta_max 27.5
_cell_measurement_theta_min 3.3
_cell_volume 3386(4)
_computing_cell_refinement 'CrystalClear (Rigaku, 2005)'
_computing_data_collection 'CrystalClear (Rigaku, 2005)'
_computing_data_reduction 'CrystalClear (Rigaku, 2005)'
_computing_molecular_graphics 'WinGX 2020'
_computing_publication_material 'WinGX 2020'
_computing_structure_refinement 'SHELXL-2018/3 (Sheldrick, 2018)'
_computing_structure_solution 'SIR2019, IUCr'
_diffrn_ambient_temperature 100(2)
_diffrn_detector_area_resol_mean 7.3
_diffrn_measured_fraction_theta_full 0.999
_diffrn_measured_fraction_theta_max 0.998
_diffrn_measurement_device_type 'Rigaku Mercury'
_diffrn_measurement_method \w/2\q
_diffrn_radiation_monochromator graphite
_diffrn_radiation_source 'fine-focus sealed tube'
_diffrn_radiation_type MoK\a
_diffrn_radiation_wavelength 0.71075
_diffrn_reflns_av_R_equivalents 0.0401
_diffrn_reflns_av_unetI/netI 0.0342
_diffrn_reflns_Laue_measured_fraction_full 0.999
_diffrn_reflns_Laue_measured_fraction_max 0.998
_diffrn_reflns_limit_h_max 28
_diffrn_reflns_limit_h_min -28
_diffrn_reflns_limit_k_max 8
_diffrn_reflns_limit_k_min -8
_diffrn_reflns_limit_l_max 30
_diffrn_reflns_limit_l_min -30
_diffrn_reflns_number 16276
_diffrn_reflns_point_group_measured_fraction_full 0.999
_diffrn_reflns_point_group_measured_fraction_max 0.998
_diffrn_reflns_theta_full 25.000
_diffrn_reflns_theta_max 27.482
_diffrn_reflns_theta_min 3.280
_exptl_absorpt_coefficient_mu 0.329
_exptl_absorpt_correction_T_max 1.000
_exptl_absorpt_correction_T_min 0.898
_exptl_absorpt_correction_type multi-scan
_exptl_absorpt_process_details 'CrystalClear; Rigaku'
_exptl_crystal_colour Colorless
_exptl_crystal_density_diffrn 1.218
_exptl_crystal_description Prism
_exptl_crystal_F_000 1328
_exptl_crystal_preparation Luminescent
_exptl_crystal_recrystallization_method 'Re-crystallisation from solvent: ethanol'
_exptl_crystal_size_max 0.340
_exptl_crystal_size_mid 0.310
_exptl_crystal_size_min 0.200
_refine_diff_density_max 0.874
_refine_diff_density_min -0.514
_refine_diff_density_rms 0.064
_refine_ls_extinction_method none
_refine_ls_goodness_of_fit_ref 1.073
_refine_ls_hydrogen_treatment constr
_refine_ls_matrix_type full
_refine_ls_number_parameters 172
_refine_ls_number_reflns 3888
_refine_ls_number_restraints 0
_refine_ls_restrained_S_all 1.073
_refine_ls_R_factor_all 0.0503
_refine_ls_R_factor_gt 0.0451
_refine_ls_shift/su_max 0.001
_refine_ls_shift/su_mean 0.000
_refine_ls_structure_factor_coef Fsqd
_refine_ls_weighting_details 'w=1/[\s^2^(Fo^2^)+(0.0511P)^2^+6.8952P] where P=(Fo^2^+2Fc^2^)/3'
_refine_ls_weighting_scheme calc
_refine_ls_wR_factor_gt 0.1166
_refine_ls_wR_factor_ref 0.1209
_reflns_Friedel_coverage 0.000
_reflns_number_gt 3482
_reflns_number_total 3888
_reflns_threshold_expression 'I > 2\s(I)'
_cod_data_source_file d1ob01050f2.cif
_cod_data_source_block TMSBTO2
_cod_depositor_comments
;
The following automatic conversions were performed:

data item '_chemical_melting_point' value '353-354 K' was changed to
'353.5(5)' -- the average value was taken and precision was
estimated.

data item '_exptl_absorpt_correction_type' value 'Multi-scan' was
changed to 'multi-scan' in accordance with the
/home/data/users/saulius/crontab/automatic-downloads/rss-feeds/RSC/lib/dictionaries/cif_core.dic
dictionary named 'cif_core.dic' version 2.4.2 last updated on
2011-04-26.

Automatic conversion script
Id: cif_fix_values 7556 2019-12-06 15:28:31Z antanas 

 Adding full bibliography for 7158152.cif.
;
_cod_original_sg_symbol_H-M 'C 2/c'
_cod_database_code 7158152
_shelx_shelxl_version_number 2018/3
_shelx_space_group_comment
;
The symmetry employed for this shelxl refinement is uniquely defined
by the following loop, which should always be used as a source of
symmetry information in preference to the above space-group names.
They are only intended as comments.
;
_shelx_estimated_absorpt_t_min 0.896
_shelx_estimated_absorpt_t_max 0.937

loop_
_space_group_symop_operation_xyz
'x, y, z'
'-x, y, -z+1/2'
'x+1/2, y+1/2, z'
'-x+1/2, y+1/2, -z+1/2'
'-x, -y, -z'
'x, -y, z-1/2'
'-x+1/2, -y+1/2, -z'
'x+1/2, -y+1/2, z-1/2'

loop_
_atom_site_label
_atom_site_type_symbol
_atom_site_fract_x
_atom_site_fract_y
_atom_site_fract_z
_atom_site_U_iso_or_equiv
_atom_site_adp_type
_atom_site_occupancy
_atom_site_site_symmetry_order
_atom_site_calc_flag
_atom_site_refinement_flags_posn
_atom_site_refinement_flags_adp
_atom_site_refinement_flags_occupancy
_atom_site_disorder_assembly
_atom_site_disorder_group
Si1 Si 0.35572(2) 0.34578(9) 0.46934(2) 0.02109(15) Uani 1 1 d . . . . .
Si2 Si 0.65164(3) 0.30826(9) 0.29465(2) 0.02235(15) Uani 1 1 d . . . . .
S1 S 0.42486(2) 0.66524(7) 0.39977(2) 0.02260(14) Uani 1 1 d . . . . .
O1 O 0.37243(7) 0.6898(3) 0.35677(7) 0.0338(4) Uani 1 1 d . . . . .
O2 O 0.43866(8) 0.8305(2) 0.44056(7) 0.0339(4) Uani 1 1 d . . . . .
C1 C 0.42308(9) 0.4243(3) 0.43533(8) 0.0217(4) Uani 1 1 d . . . . .
C2 C 0.47109(9) 0.3123(3) 0.42562(9) 0.0228(4) Uani 1 1 d . . . . .
H2 H 0.479631 0.180034 0.442405 0.027 Uiso 1 1 calc R U . . .
C3 C 0.50977(9) 0.4075(3) 0.38722(8) 0.0209(4) Uani 1 1 d . . . . .
C4 C 0.55964(9) 0.3227(3) 0.36719(9) 0.0218(4) Uani 1 1 d . . . . .
H4 H 0.574173 0.190541 0.380325 0.026 Uiso 1 1 calc R U . . .
C5 C 0.58865(9) 0.4317(3) 0.32754(8) 0.0213(4) Uani 1 1 d . . . . .
C6 C 0.56676(9) 0.6290(3) 0.31010(8) 0.0239(4) Uani 1 1 d . . . . .
H6 H 0.586416 0.704796 0.283817 0.029 Uiso 1 1 calc R U . . .
C7 C 0.51688(9) 0.7175(3) 0.33023(9) 0.0245(4) Uani 1 1 d . . . . .
H7 H 0.502578 0.850985 0.318150 0.029 Uiso 1 1 calc R U . . .
C8 C 0.48944(9) 0.6029(3) 0.36827(8) 0.0208(4) Uani 1 1 d . . . . .
C9 C 0.30385(10) 0.2079(4) 0.41222(10) 0.0299(5) Uani 1 1 d . . . . .
H9A H 0.291121 0.302648 0.380283 0.045 Uiso 1 1 calc R U . . .
H9B H 0.324879 0.089523 0.398487 0.045 Uiso 1 1 calc R U . . .
H9C H 0.268362 0.159190 0.427937 0.045 Uiso 1 1 calc R U . . .
C10 C 0.31971(10) 0.5853(4) 0.49255(10) 0.0314(5) Uani 1 1 d . . . . .
H10A H 0.307000 0.673534 0.459146 0.047 Uiso 1 1 calc R U . . .
H10B H 0.284478 0.547900 0.510344 0.047 Uiso 1 1 calc R U . . .
H10C H 0.348759 0.660261 0.520339 0.047 Uiso 1 1 calc R U . . .
C11 C 0.38095(10) 0.1711(3) 0.53079(9) 0.0275(4) Uani 1 1 d . . . . .
H11A H 0.399560 0.047470 0.517076 0.041 Uiso 1 1 calc R U . . .
H11B H 0.410435 0.243099 0.558858 0.041 Uiso 1 1 calc R U . . .
H11C H 0.346154 0.130738 0.548863 0.041 Uiso 1 1 calc R U . . .
C12 C 0.61519(12) 0.1612(4) 0.23056(10) 0.0341(5) Uani 1 1 d . . . . .
H12A H 0.588646 0.054875 0.242610 0.051 Uiso 1 1 calc R U . . .
H12B H 0.591471 0.256118 0.203682 0.051 Uiso 1 1 calc R U . . .
H12C H 0.646342 0.095481 0.211743 0.051 Uiso 1 1 calc R U . . .
C13 C 0.70264(10) 0.5125(4) 0.27357(10) 0.0346(5) Uani 1 1 d . . . . .
H13A H 0.679705 0.605018 0.245424 0.052 Uiso 1 1 calc R U . . .
H13B H 0.719677 0.592105 0.307522 0.052 Uiso 1 1 calc R U . . .
H13C H 0.735329 0.447897 0.256684 0.052 Uiso 1 1 calc R U . . .
C14 C 0.69403(11) 0.1293(4) 0.34832(10) 0.0370(6) Uani 1 1 d . . . . .
H14A H 0.666607 0.023075 0.358922 0.056 Uiso 1 1 calc R U . . .
H14B H 0.726693 0.063384 0.331684 0.056 Uiso 1 1 calc R U . . .
H14C H 0.711040 0.207592 0.382522 0.056 Uiso 1 1 calc R U . . .

loop_
_atom_site_aniso_label
_atom_site_aniso_U_11
_atom_site_aniso_U_22
_atom_site_aniso_U_33
_atom_site_aniso_U_23
_atom_site_aniso_U_13
_atom_site_aniso_U_12
Si1 0.0225(3) 0.0207(3) 0.0213(3) 0.0003(2) 0.0073(2) 0.0012(2)
Si2 0.0233(3) 0.0264(3) 0.0184(3) 0.0019(2) 0.0067(2) 0.0019(2)
S1 0.0243(3) 0.0176(2) 0.0272(3) 0.00337(18) 0.00800(19) 0.00280(17)
O1 0.0257(8) 0.0351(9) 0.0405(9) 0.0111(7) 0.0042(7) 0.0082(6)
O2 0.0429(9) 0.0221(8) 0.0397(9) -0.0042(7) 0.0156(7) -0.0008(7)
C1 0.0240(9) 0.0187(9) 0.0226(9) 0.0008(7) 0.0040(7) -0.0013(7)
C2 0.0236(10) 0.0206(9) 0.0248(10) 0.0029(8) 0.0052(8) -0.0005(7)
C3 0.0214(9) 0.0188(9) 0.0234(9) 0.0017(8) 0.0059(7) -0.0012(7)
C4 0.0211(9) 0.0189(9) 0.0258(10) 0.0039(8) 0.0053(8) 0.0015(7)
C5 0.0210(9) 0.0237(10) 0.0193(9) 0.0000(7) 0.0034(7) 0.0000(7)
C6 0.0271(10) 0.0246(10) 0.0210(9) 0.0053(8) 0.0066(8) -0.0006(8)
C7 0.0286(10) 0.0208(9) 0.0239(10) 0.0050(8) 0.0041(8) 0.0017(8)
C8 0.0205(9) 0.0187(9) 0.0236(9) 0.0009(8) 0.0047(7) 0.0009(7)
C9 0.0260(11) 0.0315(11) 0.0316(11) -0.0010(9) 0.0028(8) -0.0025(9)
C10 0.0324(11) 0.0276(11) 0.0367(12) -0.0021(9) 0.0134(9) 0.0050(9)
C11 0.0321(11) 0.0282(11) 0.0227(10) 0.0032(8) 0.0063(8) -0.0024(8)
C12 0.0439(13) 0.0300(12) 0.0283(11) -0.0042(9) 0.0052(10) 0.0010(10)
C13 0.0295(11) 0.0395(13) 0.0373(12) 0.0003(10) 0.0130(9) -0.0062(10)
C14 0.0344(12) 0.0510(15) 0.0277(11) 0.0075(10) 0.0112(9) 0.0174(11)

loop_
_atom_type_symbol
_atom_type_description
_atom_type_scat_dispersion_real
_atom_type_scat_dispersion_imag
_atom_type_scat_source
C C 0.0033 0.0016 'International Tables Vol C Tables 4.2.6.8 and 6.1.1.4'
H H 0.0000 0.0000 'International Tables Vol C Tables 4.2.6.8 and 6.1.1.4'
O O 0.0106 0.0060 'International Tables Vol C Tables 4.2.6.8 and 6.1.1.4'
Si Si 0.0817 0.0704 'International Tables Vol C Tables 4.2.6.8 and 6.1.1.4'
S S 0.1246 0.1234 'International Tables Vol C Tables 4.2.6.8 and 6.1.1.4'

loop_
_geom_angle_atom_site_label_1
_geom_angle_atom_site_label_2
_geom_angle_atom_site_label_3
_geom_angle
_geom_angle_site_symmetry_1
_geom_angle_site_symmetry_3
_geom_angle_publ_flag
C11 Si1 C10 111.71(11) . . ?
C11 Si1 C9 110.83(11) . . ?
C10 Si1 C9 110.97(11) . . ?
C11 Si1 C1 109.10(10) . . ?
C10 Si1 C1 108.14(10) . . ?
C9 Si1 C1 105.86(10) . . ?
C13 Si2 C14 110.52(12) . . ?
C13 Si2 C12 110.86(12) . . ?
C14 Si2 C12 110.44(13) . . ?
C13 Si2 C5 109.71(11) . . ?
C14 Si2 C5 108.63(10) . . ?
C12 Si2 C5 106.57(11) . . ?
O2 S1 O1 117.29(11) . . ?
O2 S1 C8 110.03(10) . . ?
O1 S1 C8 111.21(11) . . ?
O2 S1 C1 110.73(11) . . ?
O1 S1 C1 110.83(10) . . ?
C8 S1 C1 94.42(9) . . ?
C2 C1 S1 108.47(15) . . ?
C2 C1 Si1 129.85(16) . . ?
S1 C1 Si1 121.02(11) . . ?
C1 C2 C3 115.99(19) . . ?
C1 C2 H2 122.0 . . ?
C3 C2 H2 122.0 . . ?
C4 C3 C8 119.29(18) . . ?
C4 C3 C2 128.30(19) . . ?
C8 C3 C2 112.33(18) . . ?
C3 C4 C5 120.30(18) . . ?
C3 C4 H4 119.8 . . ?
C5 C4 H4 119.8 . . ?
C6 C5 C4 118.25(18) . . ?
C6 C5 Si2 120.88(15) . . ?
C4 C5 Si2 120.73(15) . . ?
C7 C6 C5 122.17(18) . . ?
C7 C6 H6 118.9 . . ?
C5 C6 H6 118.9 . . ?
C8 C7 C6 117.32(19) . . ?
C8 C7 H7 121.3 . . ?
C6 C7 H7 121.3 . . ?
C7 C8 C3 122.65(19) . . ?
C7 C8 S1 128.67(16) . . ?
C3 C8 S1 108.67(14) . . ?
Si1 C9 H9A 109.5 . . ?
Si1 C9 H9B 109.5 . . ?
H9A C9 H9B 109.5 . . ?
Si1 C9 H9C 109.5 . . ?
H9A C9 H9C 109.5 . . ?
H9B C9 H9C 109.5 . . ?
Si1 C10 H10A 109.5 . . ?
Si1 C10 H10B 109.5 . . ?
H10A C10 H10B 109.5 . . ?
Si1 C10 H10C 109.5 . . ?
H10A C10 H10C 109.5 . . ?
H10B C10 H10C 109.5 . . ?
Si1 C11 H11A 109.5 . . ?
Si1 C11 H11B 109.5 . . ?
H11A C11 H11B 109.5 . . ?
Si1 C11 H11C 109.5 . . ?
H11A C11 H11C 109.5 . . ?
H11B C11 H11C 109.5 . . ?
Si2 C12 H12A 109.5 . . ?
Si2 C12 H12B 109.5 . . ?
H12A C12 H12B 109.5 . . ?
Si2 C12 H12C 109.5 . . ?
H12A C12 H12C 109.5 . . ?
H12B C12 H12C 109.5 . . ?
Si2 C13 H13A 109.5 . . ?
Si2 C13 H13B 109.5 . . ?
H13A C13 H13B 109.5 . . ?
Si2 C13 H13C 109.5 . . ?
H13A C13 H13C 109.5 . . ?
H13B C13 H13C 109.5 . . ?
Si2 C14 H14A 109.5 . . ?
Si2 C14 H14B 109.5 . . ?
H14A C14 H14B 109.5 . . ?
Si2 C14 H14C 109.5 . . ?
H14A C14 H14C 109.5 . . ?
H14B C14 H14C 109.5 . . ?

loop_
_geom_bond_atom_site_label_1
_geom_bond_atom_site_label_2
_geom_bond_distance
_geom_bond_site_symmetry_2
_geom_bond_publ_flag
Si1 C11 1.858(2) . ?
Si1 C10 1.868(2) . ?
Si1 C9 1.869(2) . ?
Si1 C1 1.885(2) . ?
Si2 C13 1.864(2) . ?
Si2 C14 1.867(2) . ?
Si2 C12 1.867(2) . ?
Si2 C5 1.889(2) . ?
S1 O2 1.4406(18) . ?
S1 O1 1.4414(18) . ?
S1 C8 1.772(2) . ?
S1 C1 1.774(2) . ?
C1 C2 1.347(3) . ?
C2 C3 1.481(3) . ?
C2 H2 0.9500 . ?
C3 C4 1.392(3) . ?
C3 C8 1.395(3) . ?
C4 C5 1.408(3) . ?
C4 H4 0.9500 . ?
C5 C6 1.407(3) . ?
C6 C7 1.403(3) . ?
C6 H6 0.9500 . ?
C7 C8 1.379(3) . ?
C7 H7 0.9500 . ?
C9 H9A 0.9800 . ?
C9 H9B 0.9800 . ?
C9 H9C 0.9800 . ?
C10 H10A 0.9800 . ?
C10 H10B 0.9800 . ?
C10 H10C 0.9800 . ?
C11 H11A 0.9800 . ?
C11 H11B 0.9800 . ?
C11 H11C 0.9800 . ?
C12 H12A 0.9800 . ?
C12 H12B 0.9800 . ?
C12 H12C 0.9800 . ?
C13 H13A 0.9800 . ?
C13 H13B 0.9800 . ?
C13 H13C 0.9800 . ?
C14 H14A 0.9800 . ?
C14 H14B 0.9800 . ?
C14 H14C 0.9800 . ?

loop_
_geom_torsion_atom_site_label_1
_geom_torsion_atom_site_label_2
_geom_torsion_atom_site_label_3
_geom_torsion_atom_site_label_4
_geom_torsion
_geom_torsion_site_symmetry_1
_geom_torsion_site_symmetry_2
_geom_torsion_site_symmetry_3
_geom_torsion_site_symmetry_4
_geom_torsion_publ_flag
O2 S1 C1 C2 -110.09(16) . . . . ?
O1 S1 C1 C2 117.95(16) . . . . ?
C8 S1 C1 C2 3.27(16) . . . . ?
O2 S1 C1 Si1 78.35(14) . . . . ?
O1 S1 C1 Si1 -53.60(15) . . . . ?
C8 S1 C1 Si1 -168.28(12) . . . . ?
C11 Si1 C1 C2 39.3(2) . . . . ?
C10 Si1 C1 C2 161.0(2) . . . . ?
C9 Si1 C1 C2 -80.0(2) . . . . ?
C11 Si1 C1 S1 -151.14(12) . . . . ?
C10 Si1 C1 S1 -29.44(15) . . . . ?
C9 Si1 C1 S1 89.55(14) . . . . ?
S1 C1 C2 C3 -3.0(2) . . . . ?
Si1 C1 C2 C3 167.59(15) . . . . ?
C1 C2 C3 C4 -175.8(2) . . . . ?
C1 C2 C3 C8 1.0(3) . . . . ?
C8 C3 C4 C5 -1.0(3) . . . . ?
C2 C3 C4 C5 175.63(19) . . . . ?
C3 C4 C5 C6 1.5(3) . . . . ?
C3 C4 C5 Si2 -174.16(15) . . . . ?
C13 Si2 C5 C6 30.89(19) . . . . ?
C14 Si2 C5 C6 151.81(17) . . . . ?
C12 Si2 C5 C6 -89.19(18) . . . . ?
C13 Si2 C5 C4 -153.57(17) . . . . ?
C14 Si2 C5 C4 -32.6(2) . . . . ?
C12 Si2 C5 C4 86.35(18) . . . . ?
C4 C5 C6 C7 -1.0(3) . . . . ?
Si2 C5 C6 C7 174.67(16) . . . . ?
C5 C6 C7 C8 -0.1(3) . . . . ?
C6 C7 C8 C3 0.7(3) . . . . ?
C6 C7 C8 S1 -177.88(16) . . . . ?
C4 C3 C8 C7 -0.1(3) . . . . ?
C2 C3 C8 C7 -177.26(19) . . . . ?
C4 C3 C8 S1 178.65(15) . . . . ?
C2 C3 C8 S1 1.5(2) . . . . ?
O2 S1 C8 C7 -70.1(2) . . . . ?
O1 S1 C8 C7 61.6(2) . . . . ?
C1 S1 C8 C7 176.0(2) . . . . ?
O2 S1 C8 C3 111.22(16) . . . . ?
O1 S1 C8 C3 -117.10(15) . . . . ?
C1 S1 C8 C3 -2.74(15) . . . . ?
